data_7228864
loop_
_publ_author_name
'shukla, rahul'
'Saeed, Aamer'
'Simpson, Jim'
'Chopra, Deepak'

_publ_section_title
;
 Quantitative investigation of C-H&#x2026;\p and other intermolecular
 interactions in a series of crystalline N-(substituted
 phenyl)-2-naphthamide derivatives.
;
_journal_name_full CrystEngComm
_journal_paper_doi 10.1039/C7CE01310H
_journal_year 2017
_chemical_formula_moiety 'C18 H15 N O'
_chemical_formula_sum 'C18 H15 N O'
_chemical_formula_weight 261.31
_chemical_name_systematic
;
N-(3-methylphenyl)-2-naphthamide
;
_space_group_crystal_system monoclinic
_space_group_IT_number 14
_space_group_name_Hall '-P 2ybc'
_space_group_name_H-M_alt 'P 1 21/c 1'
_symmetry_space_group_name_Hall '-P 2ybc'
_symmetry_space_group_name_H-M 'P 1 21/c 1'
_atom_sites_solution_hydrogens mixed
_audit_creation_method SHELXL-2013
_audit_update_record
;
2014-04-15 deposited with the CCDC.
2017-08-08 downloaded from the CCDC.
;
_cell_angle_alpha 90
_cell_angle_beta 92.291(5)
_cell_angle_gamma 90
_cell_formula_units_Z 4
_cell_length_a 26.362(2)
_cell_length_b 5.8842(5)
_cell_length_c 8.6253(7)
_cell_measurement_reflns_used 4553
_cell_measurement_temperature 89(2)
_cell_measurement_theta_max 31.45
_cell_measurement_theta_min 3.09
_cell_volume 1336.88(19)
_computing_cell_refinement 'APEX2 and SAINT (Bruker, 2011)'
_computing_data_collection 'APEX2 (Bruker, 2011)'
_computing_data_reduction 'SAINT (Bruker, 2011)'
_computing_molecular_graphics 'Mercury (Macrae et al., 2006)'
_computing_publication_material
;
SHELXL-97 (Sheldrick, 2008), enCIFer (Allen <i>et al.</i>, 2004), 
PLATON (Spek, 2009),  PublCIF (Westrip 2010)
;
_computing_structure_refinement
;
SHELXL-97 (Sheldrick, 2008) & TITAN (Hunter & Simpson, 1999)
;
_computing_structure_solution
;
SHELXS-97 (Sheldrick, 2008) & TITAN (Hunter & Simpson, 1999)
;
_diffrn_ambient_temperature 89(2)
_diffrn_measured_fraction_theta_full 0.992
_diffrn_measured_fraction_theta_max 0.920
_diffrn_measurement_device_type 'Bruker APEXII CCD area detector'
_diffrn_measurement_method '\w scans'
_diffrn_radiation_type MoK\a
_diffrn_radiation_wavelength 0.71073
_diffrn_reflns_av_R_equivalents 0.0545
_diffrn_reflns_av_unetI/netI 0.0505
_diffrn_reflns_Laue_measured_fraction_full 0.992
_diffrn_reflns_Laue_measured_fraction_max 0.920
_diffrn_reflns_limit_h_max 38
_diffrn_reflns_limit_h_min -40
_diffrn_reflns_limit_k_max 8
_diffrn_reflns_limit_k_min -8
_diffrn_reflns_limit_l_max 12
_diffrn_reflns_limit_l_min -12
_diffrn_reflns_number 22348
_diffrn_reflns_point_group_measured_fraction_full 0.992
_diffrn_reflns_point_group_measured_fraction_max 0.920
_diffrn_reflns_theta_full 31.500
_diffrn_reflns_theta_max 33.156
_diffrn_reflns_theta_min 2.320
_diffrn_source 'fine-focus sealed tube'
_exptl_absorpt_coefficient_mu 0.080
_exptl_absorpt_correction_T_max 1.0000
_exptl_absorpt_correction_T_min 0.7414
_exptl_absorpt_correction_type multi-scan
_exptl_absorpt_process_details 'SADABS (Bruker, 2011)'
_exptl_crystal_colour colourless
_exptl_crystal_density_diffrn 1.298
_exptl_crystal_description block
_exptl_crystal_F_000 552
_exptl_crystal_size_max 0.460
_exptl_crystal_size_mid 0.240
_exptl_crystal_size_min 0.150
_refine_diff_density_max 0.790
_refine_diff_density_min -0.468
_refine_diff_density_rms 0.100
_refine_ls_extinction_method none
_refine_ls_goodness_of_fit_ref 1.084
_refine_ls_hydrogen_treatment mixed
_refine_ls_matrix_type full
_refine_ls_number_parameters 185
_refine_ls_number_reflns 4687
_refine_ls_number_restraints 0
_refine_ls_restrained_S_all 1.084
_refine_ls_R_factor_all 0.1086
_refine_ls_R_factor_gt 0.0895
_refine_ls_shift/su_max 0.005
_refine_ls_shift/su_mean 0.000
_refine_ls_structure_factor_coef Fsqd
_refine_ls_weighting_details 'w=1/[\s^2^(Fo^2^)+(0.1030P)^2^+3.0892P] where P=(Fo^2^+2Fc^2^)/3'
_refine_ls_weighting_scheme calc
_refine_ls_wR_factor_gt 0.2443
_refine_ls_wR_factor_ref 0.2550
_reflns_Friedel_coverage 0.000
_reflns_number_gt 3578
_reflns_number_total 4687
_reflns_threshold_expression 'I > 2\s(I)'
_cod_data_source_file c7ce01310h2.cif
_cod_data_source_block RA102_Compound_3
_cod_original_cell_volume 1336.9(2)
_cod_database_code 7228864
_shelx_space_group_comment
;
The symmetry employed for this shelxl refinement is uniquely defined
by the following loop, which should always be used as a source of
symmetry information in preference to the above space-group names.
They are only intended as comments.
;
_shelx_estimated_absorpt_t_min 0.964
_shelx_estimated_absorpt_t_max 0.988
_iucr_geom_hbonds_special_details
;
Cg1, Cg2 and Cg3 are the centroids of the C1...C4,C9,C10; C5...C10 and 
C11...C16 rings respectively
;
_shelxl_version_number 2013-4

loop_
_space_group_symop_operation_xyz
'x, y, z'
'-x, y+1/2, -z+1/2'
'-x, -y, -z'
'x, -y-1/2, z-1/2'

loop_
_atom_site_label
_atom_site_type_symbol
_atom_site_fract_x
_atom_site_fract_y
_atom_site_fract_z
_atom_site_U_iso_or_equiv
_atom_site_adp_type
_atom_site_occupancy
_atom_site_site_symmetry_order
_atom_site_calc_flag
_atom_site_refinement_flags_posn
_atom_site_refinement_flags_adp
C1 C 0.31015(8) 0.3227(4) 0.8238(2) 0.0140(4) Uani 1 1 d . .
H1 H 0.2965 0.1801 0.7914 0.017 Uiso 1 1 calc R U
C2 C 0.28299(8) 0.4589(4) 0.9203(2) 0.0137(4) Uani 1 1 d . .
C3 C 0.30273(9) 0.6751(4) 0.9674(3) 0.0160(4) Uani 1 1 d . .
H3 H 0.2839 0.7694 1.0336 0.019 Uiso 1 1 calc R U
C4 C 0.34883(9) 0.7471(4) 0.9171(3) 0.0156(4) Uani 1 1 d . .
H4 H 0.3614 0.8923 0.9478 0.019 Uiso 1 1 calc R U
C5 C 0.42662(8) 0.6735(4) 0.7702(3) 0.0173(4) Uani 1 1 d . .
H5 H 0.4403 0.8165 0.8014 0.021 Uiso 1 1 calc R U
C6 C 0.45408(9) 0.5341(4) 0.6779(3) 0.0191(4) Uani 1 1 d . .
H6 H 0.4866 0.5805 0.6466 0.023 Uiso 1 1 calc R U
C7 C 0.43415(9) 0.3206(4) 0.6287(3) 0.0180(4) Uani 1 1 d . .
H7 H 0.4532 0.2255 0.5636 0.022 Uiso 1 1 calc R U
C8 C 0.38733(8) 0.2514(4) 0.6752(3) 0.0163(4) Uani 1 1 d . .
H8 H 0.3743 0.1079 0.6424 0.020 Uiso 1 1 calc R U
C9 C 0.35815(8) 0.3921(4) 0.7719(2) 0.0138(4) Uani 1 1 d . .
C10 C 0.37800(8) 0.6073(4) 0.8198(3) 0.0147(4) Uani 1 1 d . .
C21 C 0.23526(8) 0.3818(4) 0.9942(2) 0.0142(4) Uani 1 1 d . .
O1 O 0.22402(6) 0.4645(3) 1.12060(19) 0.0174(3) Uani 1 1 d . .
N1 N 0.20790(7) 0.2195(3) 0.9189(2) 0.0166(4) Uani 1 1 d . .
H1N H 0.2171(11) 0.176(6) 0.821(4) 0.020 Uiso 1 1 d . U
C11 C 0.16330(8) 0.1107(4) 0.9700(2) 0.0151(4) Uani 1 1 d . .
C12 C 0.13001(8) 0.2134(4) 1.0701(3) 0.0154(4) Uani 1 1 d . .
H12 H 0.1377 0.3589 1.1126 0.018 Uiso 1 1 calc R U
C13 C 0.08523(8) 0.1028(4) 1.1083(3) 0.0163(4) Uani 1 1 d . .
C131 C 0.04806(9) 0.2209(4) 1.2100(3) 0.0215(5) Uani 1 1 d . .
H13A H 0.0177 0.2642 1.1474 0.032 Uiso 1 1 calc R U
H13B H 0.0639 0.3574 1.2555 0.032 Uiso 1 1 calc R U
H13C H 0.0384 0.1179 1.2931 0.032 Uiso 1 1 calc R U
C14 C 0.07487(9) -0.1131(4) 1.0477(3) 0.0187(4) Uani 1 1 d . .
H14 H 0.0449 -0.1909 1.0749 0.022 Uiso 1 1 calc R U
C15 C 0.10815(10) -0.2144(4) 0.9478(3) 0.0207(5) Uani 1 1 d . .
H15 H 0.1006 -0.3607 0.9065 0.025 Uiso 1 1 calc R U
C16 C 0.15237(9) -0.1048(4) 0.9075(3) 0.0183(4) Uani 1 1 d . .
H16 H 0.1749 -0.1747 0.8387 0.022 Uiso 1 1 calc R U

loop_
_atom_site_aniso_label
_atom_site_aniso_U_11
_atom_site_aniso_U_22
_atom_site_aniso_U_33
_atom_site_aniso_U_23
_atom_site_aniso_U_13
_atom_site_aniso_U_12
C1 0.0198(9) 0.0098(9) 0.0123(9) 0.0007(7) 0.0013(7) -0.0009(7)
C2 0.0189(9) 0.0115(9) 0.0108(8) -0.0003(7) 0.0015(7) -0.0005(7)
C3 0.0225(10) 0.0097(9) 0.0158(9) -0.0007(7) 0.0019(7) 0.0007(7)
C4 0.0241(10) 0.0093(9) 0.0133(9) 0.0001(7) 0.0001(7) -0.0006(7)
C5 0.0201(10) 0.0134(10) 0.0184(10) 0.0016(8) 0.0005(8) -0.0018(7)
C6 0.0179(10) 0.0170(10) 0.0224(11) 0.0026(8) 0.0022(8) -0.0006(8)
C7 0.0204(10) 0.0156(10) 0.0184(10) 0.0006(8) 0.0035(8) 0.0024(8)
C8 0.0200(10) 0.0112(9) 0.0178(10) -0.0009(8) 0.0014(7) 0.0006(7)
C9 0.0171(9) 0.0107(9) 0.0137(9) 0.0016(7) 0.0003(7) -0.0003(7)
C10 0.0188(9) 0.0110(9) 0.0143(9) 0.0018(7) 0.0007(7) -0.0006(7)
C21 0.0191(9) 0.0124(9) 0.0112(9) 0.0020(7) 0.0008(7) 0.0003(7)
O1 0.0243(8) 0.0159(8) 0.0121(7) -0.0013(6) 0.0035(6) -0.0008(6)
N1 0.0211(9) 0.0159(9) 0.0129(8) -0.0023(7) 0.0045(6) -0.0035(7)
C11 0.0198(9) 0.0125(9) 0.0131(9) 0.0009(7) 0.0018(7) -0.0018(7)
C12 0.0200(10) 0.0128(9) 0.0134(9) -0.0009(7) 0.0011(7) -0.0005(7)
C13 0.0210(10) 0.0154(10) 0.0124(9) 0.0012(7) 0.0007(7) -0.0015(8)
C131 0.0203(10) 0.0230(12) 0.0214(11) -0.0041(9) 0.0037(8) -0.0017(8)
C14 0.0263(11) 0.0155(10) 0.0146(9) 0.0024(8) 0.0030(8) -0.0060(8)
C15 0.0325(12) 0.0121(10) 0.0177(10) 0.0003(8) 0.0029(8) -0.0042(8)
C16 0.0272(11) 0.0132(10) 0.0146(9) -0.0011(8) 0.0031(8) -0.0005(8)

loop_
_atom_type_symbol
_atom_type_description
_atom_type_scat_dispersion_real
_atom_type_scat_dispersion_imag
_atom_type_scat_source
C C 0.0033 0.0016 'International Tables Vol C Tables 4.2.6.8 and 6.1.1.4'
H H 0.0000 0.0000 'International Tables Vol C Tables 4.2.6.8 and 6.1.1.4'
N N 0.0061 0.0033 'International Tables Vol C Tables 4.2.6.8 and 6.1.1.4'
O O 0.0106 0.0060 'International Tables Vol C Tables 4.2.6.8 and 6.1.1.4'

loop_
_geom_angle_atom_site_label_1
_geom_angle_atom_site_label_2
_geom_angle_atom_site_label_3
_geom_angle
_geom_angle_publ_flag
C2 C1 C9 121.0(2) ?
C2 C1 H1 119.5 ?
C9 C1 H1 119.5 ?
C1 C2 C3 119.9(2) ?
C1 C2 C21 123.02(19) ?
C3 C2 C21 116.77(19) ?
C4 C3 C2 120.2(2) ?
C4 C3 H3 119.9 ?
C2 C3 H3 119.9 ?
C3 C4 C10 120.9(2) ?
C3 C4 H4 119.6 ?
C10 C4 H4 119.6 ?
C6 C5 C10 121.0(2) ?
C6 C5 H5 119.5 ?
C10 C5 H5 119.5 ?
C5 C6 C7 120.4(2) ?
C5 C6 H6 119.8 ?
C7 C6 H6 119.8 ?
C8 C7 C6 120.0(2) ?
C8 C7 H7 120.0 ?
C6 C7 H7 120.0 ?
C7 C8 C9 120.8(2) ?
C7 C8 H8 119.6 ?
C9 C8 H8 119.6 ?
C1 C9 C8 121.8(2) ?
C1 C9 C10 119.10(19) ?
C8 C9 C10 119.07(19) ?
C5 C10 C4 122.3(2) ?
C5 C10 C9 118.8(2) ?
C4 C10 C9 118.93(19) ?
O1 C21 N1 124.0(2) y
O1 C21 C2 119.21(19) y
N1 C21 C2 116.76(18) y
C21 N1 C11 127.01(19) y
C21 N1 H1N 119(2) ?
C11 N1 H1N 114(2) ?
C12 C11 C16 120.3(2) ?
C12 C11 N1 123.0(2) y
C16 C11 N1 116.6(2) y
C11 C12 C13 120.2(2) ?
C11 C12 H12 119.9 ?
C13 C12 H12 119.9 ?
C14 C13 C12 119.3(2) ?
C14 C13 C131 121.0(2) y
C12 C13 C131 119.7(2) y
C13 C131 H13A 109.5 ?
C13 C131 H13B 109.5 ?
H13A C131 H13B 109.5 ?
C13 C131 H13C 109.5 ?
H13A C131 H13C 109.5 ?
H13B C131 H13C 109.5 ?
C15 C14 C13 120.3(2) ?
C15 C14 H14 119.9 ?
C13 C14 H14 119.9 ?
C14 C15 C16 120.9(2) ?
C14 C15 H15 119.6 ?
C16 C15 H15 119.6 ?
C15 C16 C11 119.0(2) ?
C15 C16 H16 120.5 ?
C11 C16 H16 120.5 ?

loop_
_geom_bond_atom_site_label_1
_geom_bond_atom_site_label_2
_geom_bond_distance
_geom_bond_publ_flag
C1 C2 1.377(3) ?
C1 C9 1.419(3) ?
C1 H1 0.9500 ?
C2 C3 1.427(3) ?
C2 C21 1.503(3) y
C3 C4 1.374(3) ?
C3 H3 0.9500 ?
C4 C10 1.423(3) ?
C4 H4 0.9500 ?
C5 C6 1.370(3) ?
C5 C10 1.422(3) ?
C5 H5 0.9500 ?
C6 C7 1.420(3) ?
C6 H6 0.9500 ?
C7 C8 1.375(3) ?
C7 H7 0.9500 ?
C8 C9 1.423(3) ?
C8 H8 0.9500 ?
C9 C10 1.425(3) ?
C21 O1 1.240(3) y
C21 N1 1.348(3) y
N1 C11 1.424(3) y
N1 H1N 0.93(3) y
C11 C12 1.394(3) ?
C11 C16 1.403(3) ?
C12 C13 1.399(3) ?
C12 H12 0.9500 ?
C13 C14 1.397(3) ?
C13 C131 1.510(3) y
C131 H13A 0.9800 ?
C131 H13B 0.9800 ?
C131 H13C 0.9800 ?
C14 C15 1.388(3) ?
C14 H14 0.9500 ?
C15 C16 1.389(3) ?
C15 H15 0.9500 ?
C16 H16 0.9500 ?

loop_
_geom_hbond_atom_site_label_D
_geom_hbond_atom_site_label_H
_geom_hbond_atom_site_label_A
_geom_hbond_distance_DH
_geom_hbond_distance_HA
_geom_hbond_distance_DA
_geom_hbond_angle_DHA
_geom_hbond_site_symmetry_A
N1 H1N O1 0.93(3) 1.93(3) 2.839(3) 167(3) 4_565
C1 H1 O1 0.95 2.52 3.281(3) 138 4_565
C16 H16 O1 0.95 2.63 3.278(3) 126 4_565
C4 H4 Cg2 0.95 2.77 3.449(3) 131 4_565
C8 H8 Cg1 0.95 2.73 3.421(3) 132 4_554
C131 H13B Cg3 0.98 2.69 3.530(3) 146 4_555

loop_
_geom_torsion_atom_site_label_1
_geom_torsion_atom_site_label_2
_geom_torsion_atom_site_label_3
_geom_torsion_atom_site_label_4
_geom_torsion
_geom_torsion_publ_flag
C9 C1 C2 C3 1.1(3) ?
C9 C1 C2 C21 -172.19(19) ?
C1 C2 C3 C4 -0.3(3) ?
C21 C2 C3 C4 173.4(2) ?
C2 C3 C4 C10 -1.0(3) ?
C10 C5 C6 C7 0.6(4) ?
C5 C6 C7 C8 -0.8(4) ?
C6 C7 C8 C9 0.4(3) ?
C2 C1 C9 C8 178.5(2) ?
C2 C1 C9 C10 -0.7(3) ?
C7 C8 C9 C1 -178.8(2) ?
C7 C8 C9 C10 0.3(3) ?
C6 C5 C10 C4 179.2(2) ?
C6 C5 C10 C9 0.1(3) ?
C3 C4 C10 C5 -177.8(2) ?
C3 C4 C10 C9 1.4(3) ?
C1 C9 C10 C5 178.6(2) ?
C8 C9 C10 C5 -0.5(3) ?
C1 C9 C10 C4 -0.5(3) ?
C8 C9 C10 C4 -179.7(2) ?
C1 C2 C21 O1 151.3(2) ?
C3 C2 C21 O1 -22.1(3) ?
C1 C2 C21 N1 -26.8(3) y
C3 C2 C21 N1 159.7(2) y
O1 C21 N1 C11 -1.9(4) y
C2 C21 N1 C11 176.1(2) y
C21 N1 C11 C12 27.1(4) y
C21 N1 C11 C16 -156.3(2) y
C16 C11 C12 C13 -0.4(3) ?
N1 C11 C12 C13 176.1(2) ?
C11 C12 C13 C14 1.4(3) ?
C11 C12 C13 C131 -176.7(2) y
C12 C13 C14 C15 -1.4(3) ?
C131 C13 C14 C15 176.6(2) y
C13 C14 C15 C16 0.6(4) ?
C14 C15 C16 C11 0.3(4) ?
C12 C11 C16 C15 -0.4(3) ?
N1 C11 C16 C15 -177.1(2) ?
